data_7100686
loop_
_publ_author_name
'Spencer Williams'
'Emma Denehy'
'Jonathan M. White'

_publ_section_title
;
Ground state structures of sulfate monoesters and
sulfamates reveal similar reaction coordinates for sulfuryl and sulfamyl
transfer
;
_journal_name_full 'Chemical Communications'
_journal_paper_doi 10.1039/b513712h
_journal_year 2006
_chemical_formula_sum 'C6 H6 I N O3 S'
_chemical_formula_weight 299.08
_chemical_name_common '4-iodophenyl sulfamate'
_space_group_IT_number 33
_symmetry_cell_setting orthorhombic
_symmetry_space_group_name_Hall 'P 2c -2n'
_symmetry_space_group_name_H-M 'P n a 21'
_cell_angle_alpha 90.00
_cell_angle_beta 90.00
_cell_angle_gamma 90.00
_cell_formula_units_Z 4
_cell_length_a 22.457(6)
_cell_length_b 8.135(2)
_cell_length_c 4.7648(12)
_cell_measurement_temperature 130(2)
_cell_volume 870.5(4)
_diffrn_ambient_temperature 293(2)
_exptl_crystal_density_diffrn 2.282
_cod_depositor_comments
;
The following automatic conversions were performed:
'_symmetry_cell_setting' value 'Orthorhombic' changed to 'orthorhombic'
according to '/home/saulius/struct/CIF-dictionaries/cif_core.dic'
dictionary named 'cif_core.dic' version 2.4.1 from 2010-06-29.

Automatic conversion script
Id: cif_fix_enum 1527 2010-12-29 10:47:43Z saulius 
;
_cod_database_code 7100686

loop_
_symmetry_equiv_pos_as_xyz
'x, y, z'
'-x, -y, z+1/2'
'-x+1/2, y+1/2, z+1/2'
'x+1/2, -y+1/2, z'

loop_
_atom_site_label
_atom_site_type_symbol
_atom_site_fract_x
_atom_site_fract_y
_atom_site_fract_z
_atom_site_U_iso_or_equiv
_atom_site_adp_type
_atom_site_occupancy
_atom_site_symmetry_multiplicity
_atom_site_calc_flag
_atom_site_refinement_flags
_atom_site_disorder_assembly
_atom_site_disorder_group
I I 0.542720(11) -0.34662(3) 0.32361(12) 0.03103(12) Uani 1 1 d . . .
S S 0.71228(4) 0.38398(11) 0.0530(2) 0.01683(18) Uani 1 1 d . . .
O3 O 0.71762(13) 0.5415(3) -0.0746(6) 0.0234(6) Uani 1 1 d . . .
O2 O 0.71240(13) 0.3708(3) 0.3482(7) 0.0232(6) Uani 1 1 d . . .
O1 O 0.64932(14) 0.3216(4) -0.0631(7) 0.0217(6) Uani 1 1 d . . .
N1 N 0.76285(16) 0.2647(5) -0.0660(9) 0.0201(7) Uani 1 1 d D . .
C1 C 0.62910(18) 0.1690(4) 0.0320(10) 0.0204(8) Uani 1 1 d . . .
C2 C 0.64453(18) 0.0282(5) -0.1079(8) 0.0216(9) Uani 1 1 d . . .
H2 H 0.6707 0.0326 -0.2589 0.026 Uiso 1 1 calc R . .
C3 C 0.62072(19) -0.1209(5) -0.0225(9) 0.0228(9) Uani 1 1 d . . .
H3 H 0.6314 -0.2179 -0.1125 0.027 Uiso 1 1 calc R . .
C5 C 0.56506(16) 0.0178(5) 0.3384(12) 0.0227(7) Uani 1 1 d . . .
H5 H 0.5382 0.0130 0.4867 0.027 Uiso 1 1 calc R . .
C6 C 0.58948(19) 0.1680(5) 0.2572(8) 0.0224(10) Uani 1 1 d . . .
H6 H 0.5796 0.2646 0.3506 0.027 Uiso 1 1 calc R . .
C4 C 0.58099(17) -0.1234(4) 0.1976(10) 0.0208(8) Uani 1 1 d . . .
H1A H 0.762(3) 0.262(10) -0.250(19) 0.06(2) Uiso 1 1 d . . .
H1B H 0.770(4) 0.187(7) 0.064(13) 0.08(3) Uiso 1 1 d D . .

loop_
_atom_site_aniso_label
_atom_site_aniso_U_11
_atom_site_aniso_U_22
_atom_site_aniso_U_33
_atom_site_aniso_U_23
_atom_site_aniso_U_13
_atom_site_aniso_U_12
I 0.04118(18) 0.01327(15) 0.03863(19) 0.00166(16) 0.00083(16) -0.00640(8)
S 0.0304(4) 0.0079(3) 0.0122(4) -0.0005(4) 0.0000(4) -0.0009(3)
O3 0.0427(16) 0.0105(13) 0.0171(12) 0.0017(11) 0.0000(11) -0.0022(11)
O2 0.0383(15) 0.0181(12) 0.0131(15) -0.0024(13) 0.0004(14) -0.0009(10)
O1 0.0302(15) 0.0128(12) 0.0222(14) 0.0047(12) -0.0021(12) -0.0016(11)
N1 0.0295(19) 0.0142(16) 0.0165(15) -0.0022(15) 0.0032(13) 0.0034(13)
C1 0.026(2) 0.0126(17) 0.022(2) 0.0042(16) -0.0070(16) -0.0018(13)
C2 0.0268(18) 0.019(2) 0.019(2) -0.0035(14) 0.0040(13) 0.0014(14)
C3 0.031(2) 0.0104(17) 0.027(3) -0.0041(16) -0.0008(16) 0.0019(15)
C5 0.0273(16) 0.0196(17) 0.0214(19) 0.004(2) 0.003(2) -0.0008(13)
C6 0.030(2) 0.0158(18) 0.021(3) -0.0038(13) 0.0017(14) 0.0029(14)
C4 0.0239(19) 0.0123(16) 0.026(2) 0.0030(17) -0.0037(17) -0.0033(14)

loop_
_geom_bond_atom_site_label_1
_geom_bond_atom_site_label_2
_geom_bond_distance
_geom_bond_site_symmetry_2
_geom_bond_publ_flag
I C4 2.097(4) . ?
S O2 1.411(4) . ?
S O3 1.423(3) . ?
S N1 1.598(4) . ?
S O1 1.601(3) . ?
O1 C1 1.397(4) . ?
N1 H1A 0.88(9) . ?
N1 H1B 0.900(5) . ?
C1 C2 1.370(5) . ?
C1 C6 1.394(6) . ?
C2 C3 1.387(6) . ?
C2 H2 0.9300 . ?
C3 C4 1.377(6) . ?
C3 H3 0.9300 . ?
C5 C4 1.378(6) . ?
C5 C6 1.394(5) . ?
C5 H5 0.9300 . ?
C6 H6 0.9300 . ?

loop_
_cod_related_entry_id
_cod_related_entry_database
_cod_related_entry_code
1 ChemSpider 21150192
